data_7123165
loop_
_publ_author_name
'Dichiarante, Valentina'
'Kaiho, Tatsuo'
'Metrangolo, Pierangelo'
'Pilati, Tullio'
'Resnati, Giuseppe'
'Terraneo, Giancarlo'
'Ursini, Maurizio'

_publ_section_title
;
 Diiodomethyl-sulfonyl moiety: An unexplored halogen bond-donor motif
;
_journal_name_full 'Chemical Communications'
_journal_paper_doi 10.1039/C9CC01092K
_journal_year 2019
_chemical_absolute_configuration ad
_chemical_formula_moiety 'C8 H8 I2 O2 S'
_chemical_formula_sum 'C8 H8 I2 O2 S'
_chemical_formula_weight 422.00
_chemical_name_systematic
;
 ?
;
_space_group_crystal_system orthorhombic
_space_group_IT_number 18
_space_group_name_Hall 'P 2 2ab'
_space_group_name_H-M_alt 'P 21 21 2'
_symmetry_space_group_name_Hall 'P 2 2ab'
_symmetry_space_group_name_H-M 'P 21 21 2'
_atom_sites_solution_hydrogens geom
_atom_sites_solution_primary direct
_atom_sites_solution_secondary difmap
_audit_creation_method SHELXL-2013
_audit_update_record
;
2019-02-04 deposited with the CCDC.    2019-03-14 downloaded from the CCDC.
;
_cell_angle_alpha 90
_cell_angle_beta 90
_cell_angle_gamma 90
_cell_formula_units_Z 4
_cell_length_a 19.0268(7)
_cell_length_b 7.3586(3)
_cell_length_c 8.0423(3)
_cell_measurement_reflns_used 9530
_cell_measurement_temperature 103(2)
_cell_measurement_theta_max 39.57
_cell_measurement_theta_min 2.75
_cell_volume 1126.01(7)
_computing_cell_refinement 'Bruker SAINT'
_computing_data_collection 'Bruker APEX2'
_computing_data_reduction 'Bruker SAINT'
_computing_molecular_graphics
;
Mercury (Macrae, C. F., Edgington, P. R., McCabe, P., Pidcock, E., 
Shields, G. P., Taylor, R., Towler, M. & van de Streek, J. (2006). 
J. Appl. Cryst. 39, 453-457
;
_computing_publication_material 'SHELXL-2013 (Sheldrick, 2013)'
_computing_structure_refinement 'SHELXL-2013 (Sheldrick, 2013)'
_computing_structure_solution 'SHELXS (Sheldrick, 2013)'
_diffrn_ambient_temperature 103(2)
_diffrn_measured_fraction_theta_full 0.998
_diffrn_measured_fraction_theta_max 0.966
_diffrn_measurement_device_type 'Bruker APEX-II CCD'
_diffrn_measurement_method '\f and \w scans'
_diffrn_radiation_monochromator graphite
_diffrn_radiation_source 'fine-focus sealed tube'
_diffrn_radiation_type MoK\a
_diffrn_radiation_wavelength 0.71073
_diffrn_reflns_av_R_equivalents 0.0224
_diffrn_reflns_av_unetI/netI 0.0145
_diffrn_reflns_Laue_measured_fraction_full 0.998
_diffrn_reflns_Laue_measured_fraction_max 0.966
_diffrn_reflns_limit_h_max 29
_diffrn_reflns_limit_h_min -33
_diffrn_reflns_limit_k_max 13
_diffrn_reflns_limit_k_min -13
_diffrn_reflns_limit_l_max 12
_diffrn_reflns_limit_l_min -14
_diffrn_reflns_number 61066
_diffrn_reflns_point_group_measured_fraction_full 0.999
_diffrn_reflns_point_group_measured_fraction_max 0.960
_diffrn_reflns_theta_full 25.242
_diffrn_reflns_theta_max 39.807
_diffrn_reflns_theta_min 2.533
_diffrn_standards_decay_% 0.00
_exptl_absorpt_coefficient_mu 5.739
_exptl_absorpt_correction_T_max 0.4105
_exptl_absorpt_correction_T_min 0.2812
_exptl_absorpt_correction_type multi-scan
_exptl_absorpt_process_details 'Bruker (2001). SADABS. Bruker AXS Inc., Madison, Wisconsin, USA.'
_exptl_crystal_colour colourless
_exptl_crystal_density_diffrn 2.489
_exptl_crystal_description prism
_exptl_crystal_F_000 776
_exptl_crystal_size_max 0.310
_exptl_crystal_size_mid 0.140
_exptl_crystal_size_min 0.110
_refine_diff_density_max 0.944
_refine_diff_density_min -0.894
_refine_diff_density_rms 0.088
_refine_ls_abs_structure_details
;
 Flack x determined using 2782 quotients [(I+)-(I-)]/[(I+)+(I-)]
 (Parsons and Flack (2004), Acta Cryst. A60, s61).
;
_refine_ls_abs_structure_Flack 0.002(3)
_refine_ls_extinction_method none
_refine_ls_goodness_of_fit_ref 1.191
_refine_ls_hydrogen_treatment constr
_refine_ls_matrix_type full
_refine_ls_number_parameters 119
_refine_ls_number_reflns 6641
_refine_ls_number_restraints 0
_refine_ls_restrained_S_all 1.191
_refine_ls_R_factor_all 0.0145
_refine_ls_R_factor_gt 0.0139
_refine_ls_shift/su_max 0.003
_refine_ls_shift/su_mean 0.000
_refine_ls_structure_factor_coef Fsqd
_refine_ls_weighting_details
;
 w=1/[\s^2^(Fo^2^)+(0.0085P)^2^+0.3143P]
 where P=(Fo^2^+2Fc^2^)/3
;
_refine_ls_weighting_scheme calc
_refine_ls_wR_factor_gt 0.0286
_refine_ls_wR_factor_ref 0.0287
_reflns_Friedel_coverage 0.764
_reflns_Friedel_fraction_full 1.000
_reflns_Friedel_fraction_max 0.952
_reflns_number_gt 6532
_reflns_number_total 6641
_reflns_threshold_expression 'I > 2\s(I)'
_cod_data_source_file c9cc01092k2.cif
_cod_data_source_block vd066
_cod_database_code 7123165
_shelx_space_group_comment
;
The symmetry employed for this shelxl refinement is uniquely defined
by the following loop, which should always be used as a source of
symmetry information in preference to the above space-group names.
They are only intended as comments.
;
_shelx_estimated_absorpt_t_min 0.269
_shelx_estimated_absorpt_t_max 0.571
_shelxl_version_number 2013-2

loop_
_space_group_symop_operation_xyz
'x, y, z'
'-x, -y, z'
'-x+1/2, y+1/2, -z'
'x+1/2, -y+1/2, -z'

loop_
_atom_site_label
_atom_site_type_symbol
_atom_site_fract_x
_atom_site_fract_y
_atom_site_fract_z
_atom_site_U_iso_or_equiv
_atom_site_adp_type
_atom_site_occupancy
_atom_site_site_symmetry_order
_atom_site_calc_flag
_atom_site_refinement_flags_posn
_atom_site_refinement_flags_adp
I1 I 0.66569(2) 0.50850(2) 0.68178(2) 0.01431(2) Uani 1 1 d . .
I2 I 0.76433(2) 0.14202(2) 0.85559(2) 0.01979(3) Uani 1 1 d . .
S1 S 0.63476(2) 0.07793(5) 0.61113(5) 0.01085(6) Uani 1 1 d . .
O1 O 0.67011(7) -0.08754(16) 0.56308(18) 0.0175(2) Uani 1 1 d . .
O2 O 0.58848(7) 0.07435(19) 0.75220(17) 0.0168(2) Uani 1 1 d . .
C1 C 0.70400(8) 0.2391(2) 0.6493(2) 0.0119(2) Uani 1 1 d . .
H1 H 0.7354 0.2393 0.5496 0.014 Uiso 1 1 calc R U
C2 C 0.58898(8) 0.1619(2) 0.4389(2) 0.0115(2) Uani 1 1 d . .
C3 C 0.61955(8) 0.1498(3) 0.2815(2) 0.0151(3) Uani 1 1 d . .
H3 H 0.6668 0.1105 0.2692 0.018 Uiso 1 1 calc R U
C4 C 0.57982(9) 0.1961(2) 0.1436(2) 0.0165(3) Uani 1 1 d . .
H4 H 0.6004 0.1906 0.0362 0.020 Uiso 1 1 calc R U
C5 C 0.50951(8) 0.2508(2) 0.1605(2) 0.0150(3) Uani 1 1 d . .
C6 C 0.48113(8) 0.2674(2) 0.3198(2) 0.0158(3) Uani 1 1 d . .
H6 H 0.4343 0.3097 0.3327 0.019 Uiso 1 1 calc R U
C7 C 0.52020(8) 0.2234(2) 0.4596(2) 0.0140(3) Uani 1 1 d . .
H7 H 0.5005 0.2348 0.5676 0.017 Uiso 1 1 calc R U
C8 C 0.46497(10) 0.2854(3) 0.0096(2) 0.0212(3) Uani 1 1 d . .
H8A H 0.4322 0.1840 -0.0060 0.032 Uiso 1 1 calc R U
H8B H 0.4952 0.2964 -0.0885 0.032 Uiso 1 1 calc R U
H8C H 0.4384 0.3983 0.0248 0.032 Uiso 1 1 calc R U

loop_
_atom_site_aniso_label
_atom_site_aniso_U_11
_atom_site_aniso_U_22
_atom_site_aniso_U_33
_atom_site_aniso_U_23
_atom_site_aniso_U_13
_atom_site_aniso_U_12
I1 0.01484(4) 0.00890(3) 0.01920(5) -0.00271(4) -0.00223(3) 0.00131(3)
I2 0.01753(4) 0.02009(5) 0.02176(5) 0.00279(4) -0.00829(4) 0.00259(4)
S1 0.01306(14) 0.00845(13) 0.01103(16) 0.00101(11) -0.00012(12) -0.00106(11)
O1 0.0219(6) 0.0088(4) 0.0218(6) -0.0001(4) -0.0018(5) 0.0020(4)
O2 0.0159(5) 0.0219(6) 0.0125(5) 0.0042(5) 0.0016(4) -0.0042(4)
C1 0.0127(5) 0.0094(5) 0.0134(6) 0.0004(5) -0.0002(5) 0.0008(4)
C2 0.0126(6) 0.0104(5) 0.0114(6) -0.0013(5) -0.0012(5) -0.0007(5)
C3 0.0129(6) 0.0194(7) 0.0128(7) -0.0011(6) 0.0005(5) 0.0019(5)
C4 0.0174(6) 0.0219(7) 0.0103(6) -0.0007(6) 0.0002(5) 0.0008(5)
C5 0.0162(7) 0.0145(6) 0.0144(7) -0.0006(5) -0.0031(5) -0.0002(5)
C6 0.0131(6) 0.0173(6) 0.0170(7) -0.0011(6) -0.0015(5) 0.0016(5)
C7 0.0135(6) 0.0156(6) 0.0129(7) -0.0013(5) 0.0018(5) 0.0008(5)
C8 0.0217(8) 0.0251(8) 0.0167(8) -0.0009(7) -0.0074(6) 0.0013(7)

loop_
_atom_type_symbol
_atom_type_description
_atom_type_scat_dispersion_real
_atom_type_scat_dispersion_imag
_atom_type_scat_source
C C 0.0033 0.0016 'International Tables Vol C Tables 4.2.6.8 and 6.1.1.4'
H H 0.0000 0.0000 'International Tables Vol C Tables 4.2.6.8 and 6.1.1.4'
O O 0.0106 0.0060 'International Tables Vol C Tables 4.2.6.8 and 6.1.1.4'
S S 0.1246 0.1234 'International Tables Vol C Tables 4.2.6.8 and 6.1.1.4'
I I -0.4742 1.8119 'International Tables Vol C Tables 4.2.6.8 and 6.1.1.4'

loop_
_geom_angle_atom_site_label_1
_geom_angle_atom_site_label_2
_geom_angle_atom_site_label_3
_geom_angle
O2 S1 O1 118.79(8)
O2 S1 C2 109.07(8)
O1 S1 C2 108.54(8)
O2 S1 C1 109.03(8)
O1 S1 C1 105.11(7)
C2 S1 C1 105.48(7)
S1 C1 I1 112.59(7)
S1 C1 I2 107.76(7)
I1 C1 I2 113.56(7)
S1 C1 H1 107.6
I1 C1 H1 107.6
I2 C1 H1 107.6
C7 C2 C3 121.35(15)
C7 C2 S1 119.14(13)
C3 C2 S1 119.22(12)
C4 C3 C2 118.88(15)
C4 C3 H3 120.6
C2 C3 H3 120.6
C3 C4 C5 120.91(16)
C3 C4 H4 119.5
C5 C4 H4 119.5
C6 C5 C4 118.84(15)
C6 C5 C8 120.58(15)
C4 C5 C8 120.55(16)
C7 C6 C5 121.10(15)
C7 C6 H6 119.4
C5 C6 H6 119.4
C6 C7 C2 118.82(15)
C6 C7 H7 120.6
C2 C7 H7 120.6
C5 C8 H8A 109.5
C5 C8 H8B 109.5
H8A C8 H8B 109.5
C5 C8 H8C 109.5
H8A C8 H8C 109.5
H8B C8 H8C 109.5

loop_
_geom_bond_atom_site_label_1
_geom_bond_atom_site_label_2
_geom_bond_distance
I1 C1 2.1282(15)
I2 C1 2.1399(16)
S1 O2 1.4364(13)
S1 O1 1.4437(13)
S1 C2 1.7495(16)
S1 C1 1.7991(15)
C1 H1 1.0000
C2 C7 1.395(2)
C2 C3 1.395(2)
C3 C4 1.384(2)
C3 H3 0.9500
C4 C5 1.404(2)
C4 H4 0.9500
C5 C6 1.396(2)
C5 C8 1.502(2)
C6 C7 1.386(2)
C6 H6 0.9500
C7 H7 0.9500
C8 H8A 0.9800
C8 H8B 0.9800
C8 H8C 0.9800

loop_
_geom_torsion_atom_site_label_1
_geom_torsion_atom_site_label_2
_geom_torsion_atom_site_label_3
_geom_torsion_atom_site_label_4
_geom_torsion
O2 S1 C1 I1 -61.60(10)
O1 S1 C1 I1 170.02(8)
C2 S1 C1 I1 55.41(10)
O2 S1 C1 I2 64.40(9)
O1 S1 C1 I2 -63.97(9)
C2 S1 C1 I2 -178.59(7)
O2 S1 C2 C7 4.41(16)
O1 S1 C2 C7 135.21(13)
C1 S1 C2 C7 -112.58(14)
O2 S1 C2 C3 -169.48(14)
O1 S1 C2 C3 -38.69(16)
C1 S1 C2 C3 73.53(15)
C7 C2 C3 C4 -1.5(3)
S1 C2 C3 C4 172.25(14)
C2 C3 C4 C5 -1.3(3)
C3 C4 C5 C6 3.4(3)
C3 C4 C5 C8 -174.74(17)
C4 C5 C6 C7 -2.8(2)
C8 C5 C6 C7 175.31(17)
C5 C6 C7 C2 0.1(2)
C3 C2 C7 C6 2.1(3)
S1 C2 C7 C6 -171.70(13)
